data_2008358
loop_
_publ_author_name
'\"Ozbey, S\"uheyla'
'Kendi, Engin'
'K\?ilc\?igil Ayhan, G\"ulg\"un'
'Ertan, Rahmiye'

_publ_section_title
;
 A flavone 1,4-dihydropyridine calcium antagonist
;
_journal_issue 4
_journal_name_full 'Acta Crystallographica Section C'
_journal_page_first 678
_journal_page_last 680
_journal_paper_doi 10.1107/S0108270198014930
_journal_volume 55
_journal_year 1999
_chemical_formula_moiety 'C28 H27 N O6'
_chemical_formula_sum 'C28 H27 N O6'
_chemical_formula_weight 473.52
_space_group_IT_number 2
_symmetry_cell_setting triclinic
_symmetry_space_group_name_Hall '-P 1'
_symmetry_space_group_name_H-M 'P -1'
_atom_type_scat_source IntTabIV
_cell_angle_alpha 69.600(5)
_cell_angle_beta 73.969(6)
_cell_angle_gamma 65.035(5)
_cell_formula_units_Z 2
_cell_length_a 9.9152(6)
_cell_length_b 11.0521(7)
_cell_length_c 13.7630(10)
_cell_measurement_reflns_used 21
_cell_measurement_temperature 295
_cell_measurement_theta_max 18.17
_cell_measurement_theta_min 10.01
_cell_volume 1266.67(16)
_computing_data_collection 'CAD-4 EXPRESS (Enraf-Nonius, 1993)'
_computing_data_reduction 'MolEN (Fair, 1990)'
_computing_molecular_graphics 'MolEN version of ORTEPII (Johnson, 1976)'
_computing_publication_material 'MolEN and Parst (Nardelli, 1995)'
_computing_structure_refinement 'LSFM in MolEN'
_computing_structure_solution 'SIR in MolEN'
_diffrn_measurement_device 'Enraf-Nonius CAD-4'
_diffrn_measurement_method '\w/2\q scans'
_diffrn_radiation_type MoK\a
_diffrn_radiation_wavelength 0.71069
_diffrn_reflns_av_R_equivalents 0.011
_diffrn_reflns_limit_h_max 12
_diffrn_reflns_limit_h_min 0
_diffrn_reflns_limit_k_max 13
_diffrn_reflns_limit_k_min -11
_diffrn_reflns_limit_l_max 17
_diffrn_reflns_limit_l_min -16
_diffrn_reflns_number 5347
_diffrn_reflns_theta_max 26.3
_diffrn_reflns_theta_min 2.1
_diffrn_standards_decay_% 1.7
_diffrn_standards_interval_time 120
_diffrn_standards_number 3
_exptl_absorpt_coefficient_mu 0.087
_exptl_absorpt_correction_T_max 0.999
_exptl_absorpt_correction_T_min 0.947
_exptl_absorpt_correction_type 'empirical via \y scans (Fair, 1990)'
_exptl_crystal_colour colourless
_exptl_crystal_density_diffrn 1.242
_exptl_crystal_density_meas ?
_exptl_crystal_description prismatic
_exptl_crystal_size_max 0.62
_exptl_crystal_size_mid 0.60
_exptl_crystal_size_min 0.15
_refine_diff_density_max 0.20
_refine_diff_density_min -0.07
_refine_ls_extinction_method none
_refine_ls_goodness_of_fit_obs 1.05
_refine_ls_hydrogen_treatment 'H atoms: see text'
_refine_ls_number_parameters 316
_refine_ls_number_reflns 3219
_refine_ls_R_factor_obs 0.047
_refine_ls_shift/esd_max <0.001
_refine_ls_structure_factor_coef F
_refine_ls_weighting_scheme
;weight:
w = 0 if F^2^ < 2 \\times \sF^2^, otherwise
w = 1/[\sF^2^ + (0.02 \\times F)^2^ + 0.5]
;
_refine_ls_wR_factor_obs 0.054
_reflns_number_observed 3219
_reflns_number_total 5125
_reflns_observed_criterion I>2\s(I)
_cod_data_source_file fr1166.cif
_cod_data_source_block gulgpes
_cod_depositor_comments
;
The following automatic conversions were performed:

'_exptl_crystal_density_meas' value 'not measured' was changed to '?'
- the value is perceived as not measured.

Automatic conversion script
Id: cif_fix_values 3008 2015-01-20 13:52:24Z robertas 
;
_cod_original_cell_volume 1266.7(2)
_cod_original_sg_symbol_Hall '-P 1 '
_cod_database_code 2008358

loop_
_symmetry_equiv_pos_as_xyz
x,y,z
-x,-y,-z

loop_
_atom_site_aniso_label
_atom_site_aniso_U_11
_atom_site_aniso_U_22
_atom_site_aniso_U_33
_atom_site_aniso_U_12
_atom_site_aniso_U_13
_atom_site_aniso_U_23
_atom_site_aniso_type_symbol
O1 0.0451(7) 0.0565(7) 0.0375(6) -0.0191(5) 0.0003(6) -0.0169(5) O
O2 0.0562(9) 0.1110(10) 0.0562(8) -0.0359(7) 0.0212(7) -0.0458(7) O
O32 0.1060(10) 0.0629(8) 0.0420(8) -0.0401(7) 0.0134(8) -0.0182(6) O
O33 0.0780(10) 0.0403(7) 0.0554(9) -0.0135(7) -0.0029(8) -0.0056(7) O
O52 0.0590(10) 0.0606(9) 0.0590(9) -0.0047(8) 0.0090(8) -0.0171(7) O
O53 0.0634(9) 0.0477(8) 0.0563(9) -0.0074(7) -0.0060(8) -0.0074(7) O
N1 0.0496(9) 0.0541(9) 0.0384(8) -0.0179(7) 0.0092(7) -0.0154(7) N
C2' 0.0390(10) 0.0416(9) 0.0430(10) -0.0101(7) -0.0047(8) -0.0078(8) C
C2 0.0480(10) 0.0481(9) 0.0450(10) -0.0169(7) -0.0020(8) -0.0180(7) C
C3 0.0450(10) 0.0433(9) 0.0386(9) -0.0163(7) -0.0041(8) -0.0127(7) C
C3' 0.0410(10) 0.0670(10) 0.0530(10) -0.0212(8) 0.0029(9) -0.0218(9) C
C4' 0.0440(10) 0.0570(10) 0.0420(10) -0.0157(8) 0.0036(9) -0.0148(8) C
C4 0.0383(9) 0.0447(9) 0.0365(9) -0.0156(7) 0.0030(8) -0.0127(7) C
C5 0.0411(9) 0.0461(9) 0.0384(9) -0.0161(7) -0.0040(8) -0.0109(7) C
C5' 0.0480(10) 0.0477(9) 0.0331(9) -0.0151(8) 0.0045(8) -0.0156(7) C
C6 0.0460(10) 0.0492(9) 0.0381(9) -0.0193(7) -0.0040(8) -0.0110(7) C
C6' 0.0440(10) 0.0347(8) 0.0329(9) -0.0127(7) -0.0003(8) -0.0071(7) C
C7' 0.0420(10) 0.0496(9) 0.0380(10) -0.0177(7) 0.0048(8) -0.0145(8) C
C8' 0.0500(10) 0.0540(10) 0.0345(9) -0.0209(8) 0.0090(8) -0.0195(7) C
C9' 0.0440(10) 0.0381(8) 0.0317(9) -0.0139(7) -0.0015(8) -0.0081(7) C
C10' 0.0410(10) 0.0410(9) 0.0339(9) -0.0114(7) 0.0005(8) -0.0099(7) C
C20 0.0430(10) 0.0440(10) 0.0480(10) -0.0082(8) -0.0123(8) -0.0091(8) C
C21 0.071(2) 0.0600(10) 0.0610(10) -0.0150(10) 0.0100(10) -0.0280(10) C
C30 0.0550(10) 0.0900(10) 0.0720(10) -0.0260(10) -0.0040(10) -0.0360(10) C
C31 0.0570(10) 0.0490(10) 0.0410(10) -0.0193(8) -0.0089(9) -0.0120(8) C
C34 0.097(2) 0.0480(10) 0.069(2) -0.0160(10) -0.007(2) 0.0030(10) C
C35 0.122(2) 0.0710(10) 0.096(2) -0.0500(10) 0.006(2) -0.0150(10) C
C40 0.0650(10) 0.111(2) 0.097(2) -0.0370(10) -0.0110(10) -0.0460(10) C
C50 0.0780(10) 0.0930(10) 0.0800(10) -0.0280(10) -0.0250(10) -0.0350(10) C
C51 0.0480(10) 0.0490(10) 0.0480(10) -0.0162(8) -0.0080(9) -0.0119(8) C
C54 0.078(2) 0.0510(10) 0.085(2) -0.0030(10) -0.0130(10) -0.0160(10) C
C55 0.092(2) 0.056(2) 0.106(2) -0.0100(10) -0.019(2) 0.003(2) C
C60 0.082(2) 0.0940(10) 0.0580(10) -0.0350(10) -0.0090(10) -0.0290(10) C
C61 0.0670(10) 0.0660(10) 0.0400(10) -0.0250(10) -0.0020(10) -0.0080(10) C
C70 0.0650(10) 0.0690(10) 0.0490(10) -0.0263(9) -0.0070(10) -0.0167(9) C

loop_
_atom_site_label
_atom_site_fract_x
_atom_site_fract_y
_atom_site_fract_z
_atom_site_U_iso_or_equiv
_atom_site_thermal_displace_type
_atom_site_calc_flag
_atom_site_calc_attached_atom
_atom_site_type_symbol
O1 0.1893(2) 0.34070(10) 0.55860(10) 0.0463(6) Ueq . . O
O2 -0.0615(2) 0.4402(2) 0.82800(10) 0.0723(10) Ueq . . O
O32 0.4726(2) 0.7177(2) 0.64430(10) 0.0711(7) Ueq . . O
O33 0.3160(2) 0.8644(2) 0.73950(10) 0.0644(7) Ueq . . O
O52 0.6908(2) 0.2284(2) 0.80980(10) 0.0693(8) Ueq . . O
O53 0.6138(2) 0.1312(2) 0.97520(10) 0.0629(7) Ueq . . O
N1 0.2746(2) 0.5220(2) 0.98690(10) 0.0503(8) Ueq . . N
C2' 0.0511(2) 0.3305(2) 0.5933(2) 0.0441(8) Ueq . . C
C2 0.2733(2) 0.6384(2) 0.9060(2) 0.0467(9) Ueq . . C
C3 0.3685(2) 0.6237(2) 0.8150(2) 0.0422(8) Ueq . . C
C3' -0.0339(3) 0.3628(2) 0.6821(2) 0.0536(8) Ueq . . C
C4' 0.0162(2) 0.4089(2) 0.7467(2) 0.0504(8) Ueq . . C
C4 0.4571(2) 0.4806(2) 0.7975(2) 0.0410(8) Ueq . . C
C5 0.4791(2) 0.3692(2) 0.9011(2) 0.0423(7) Ueq . . C
C5' 0.2364(2) 0.4488(2) 0.7664(2) 0.0447(8) Ueq . . C
C6 0.3828(2) 0.3920(2) 0.9897(2) 0.0444(7) Ueq . . C
C6' 0.3812(2) 0.4480(2) 0.7327(2) 0.0397(7) Ueq . . C
C7' 0.4575(2) 0.4129(2) 0.6386(2) 0.0444(8) Ueq . . C
C8' 0.3923(2) 0.3788(2) 0.5807(2) 0.0466(8) Ueq . . C
C9' 0.2479(2) 0.3790(2) 0.6178(2) 0.0305(8) Ueq . . C
C10' 0.1671(2) 0.4134(2) 0.7104(2) 0.0413(7) Ueq . . C
C20 0.0128(2) 0.2798(2) 0.5228(2) 0.0474(8) Ueq . . C
C21 0.1608(3) 0.7698(2) 0.9319(2) 0.0681(11) Ueq . . C
C30 -0.1136(3) 0.2436(3) 0.5513(2) 0.0695(9) Ueq . . C
C31 0.3909(3) 0.7367(2) 0.7250(2) 0.0486(8) Ueq . . C
C34 0.3360(3) 0.9788(3) 0.6533(2) 0.0816(14) Ueq . . C
C35 0.4742(4) 1.0000(3) 0.6488(3) 0.0980(14) Ueq . . C
C40 -0.1502(3) 0.1970(3) 0.4849(2) 0.0877(14) Ueq . . C
C50 -0.0611(3) 0.1852(3) 0.3902(2) 0.0784(9) Ueq . . C
C51 0.6033(2) 0.2394(2) 0.8901(2) 0.0489(9) Ueq . . C
C54 0.7348(3) 0.0026(3) 0.9639(2) 0.0791(14) Ueq . . C
C55 0.7317(4) -0.1018(3) 1.0669(3) 0.0969(16) Ueq . . C
C60 0.0647(3) 0.2189(3) 0.3618(2) 0.0747(12) Ueq . . C
C61 0.3749(3) 0.2919(3) 1.0961(2) 0.0604(9) Ueq . . C
C70 0.1020(3) 0.2664(3) 0.4270(2) 0.0603(9) Ueq . . C
H30 -0.175 0.252 0.617 0.088 Ueq . . H
H40 -0.237 0.173 0.505 0.109 Ueq . . H
H50 -0.085 0.152 0.345 0.099 Ueq . . H
H60 0.126 0.211 0.296 0.097 Ueq . . H
H70 0.188 0.292 0.407 0.080 Ueq . . H
H3' -0.130 0.354 0.703 0.068 Ueq . . H
H5' 0.183 0.474 0.830 0.052 Ueq . . H
H7' 0.558 0.411 0.615 0.058 Ueq . . H
H8' 0.444 0.358 0.516 0.061 Ueq . . H
H1 0.196 0.532 1.045 0.062 Ueq . . H
H4 0.556 0.478 0.761 0.071 Ueq . . H
H211 0.110 0.749 1.002 0.096 Ueq . . H
H212 0.212 0.829 0.925 0.096 Ueq . . H
H213 0.089 0.815 0.885 0.096 Ueq . . H
H611 0.296 0.337 1.143 0.077 Ueq . . H
H612 0.357 0.217 1.091 0.077 Ueq . . H
H613 0.468 0.258 1.121 0.077 Ueq . . H
H351 0.485 1.075 0.591 0.123 Ueq . . H
H352 0.469 1.019 0.712 0.123 Ueq . . H
H353 0.558 0.918 0.642 0.123 Ueq . . H
H541 0.828 0.015 0.945 0.101 Ueq . . H
H542 0.721 -0.027 0.911 0.101 Ueq . . H
H551 0.810 -0.187 1.062 0.124 Ueq . . H
H552 0.745 -0.071 1.119 0.124 Ueq . . H
H553 0.638 -0.114 1.085 0.124 Ueq . . H
H341 0.252 1.061 0.660 0.108 Ueq . . H
H342 0.341 0.961 0.589 0.108 Ueq . . H

loop_
_geom_angle_atom_site_label_1
_geom_angle_atom_site_label_2
_geom_angle_atom_site_label_3
_geom_angle
_geom_angle_publ_flag
C2' O1 C9' 119.5(2) yes
C31 O33 C34 116.9(2) yes
C51 O53 C54 115.8(2) yes
C2 N1 C6 124.3(2) yes
C2 N1 H1 117.7 no
C6 N1 H1 118.0 no
O1 C2' C3' 121.9(3) no
O1 C2' C20 111.2(2) no
C3' C2' C20 126.9(2) no
N1 C2 C3 118.9(2) yes
N1 C2 C21 113.1(2) no
C3 C2 C21 128.0(2) yes
C2 C3 C4 120.1(2) yes
C2 C3 C31 125.9(2) yes
C4 C3 C31 113.9(2) no
C2' C3' C4' 122.2(2) no
C2' C3' H3' 119.1 no
C4' C3' H3' 118.6 no
O2 C4' C3' 122.8(2) yes
O2 C4' C10' 122.2(3) no
C3' C4' C10' 114.9(2) yes
C3 C4 C5 111.3(2) yes
C9' C8' H8' 120.3 no
O1 C9' C8' 116.1(2) no
O1 C9' C10' 121.8(2) no
C8' C9' C10' 122.1(3) yes
C4' C10' C5' 122.6(2) no
C4' C10' C9' 119.6(2) no
C5' C10' C9' 117.9(2) yes
C2' C20 C30 120.4(2) yes
C2' C20 C70 121.0(2) no
C30 C20 C70 118.6(3) no
C2 C21 H211 110.0 no
C2 C21 H212 108.9 no
C2 C21 H213 109.5 no
H211 C21 H212 109.5 no
H211 C21 H213 109.5 no
H212 C21 H213 109.5 no
C20 C30 C40 120.5(2) no
C20 C30 H30 119.0 no
C40 C30 H30 120.5 no
O32 C31 O33 121.9(2) no
O32 C31 C3 123.0(2) yes
O33 C31 C3 115.0(2) no
O53 C54 H541 109.6 no
O53 C54 H542 110.0 no
C55 C54 H541 109.5 no
C55 C54 H542 110.6 no
H541 C54 H542 109.5 no
C54 C55 H551 109.3 no
C54 C55 H552 110.1 no
C54 C55 H553 109.0 no
H551 C55 H552 109.5 no
H551 C55 H553 109.5 no
H552 C55 H553 109.5 no
C50 C60 C70 120.5(3) no
C3 C4 C6' 111.5(2) yes
C3 C4 H4 108.3 no
C5 C4 C6' 109.7(2) yes
C5 C4 H4 107.0 no
C6' C4 H4 108.8 no
C4 C5 C6 120.3(2) yes
C4 C5 C51 113.0(2) no
C6 C5 C51 126.5(2) yes
C6' C5' C10' 121.7(2) no
C6' C5' H5' 119.1 no
C10' C5' H5' 119.1 no
N1 C6 C5 119.0(2) yes
N1 C6 C61 112.5(2) no
C5 C6 C61 128.5(2) yes
C4 C6' C5' 120.9(2) yes
C4 C6' C7' 121.0(2) no
C5' C6' C7' 118.1(2) yes
C6' C7' C8' 121.8(2) no
C6' C7' H7' 118.9 no
C8' C7' H7' 119.3 no
C7' C8' C9' 118.4(2) no
C7' C8' H8' 121.3 no
O33 C34 C35 112.6(2) yes
O33 C34 H341 109.2 no
O33 C34 H342 108.8 no
C35 C34 H341 108.7 no
C35 C34 H342 108.0 no
H341 C34 H342 109.5 no
C34 C35 H351 111.1 no
C34 C35 H352 108.3 no
C34 C35 H353 109.0 no
H351 C35 H352 109.5 no
H351 C35 H353 109.5 no
H352 C35 H353 109.5 no
C30 C40 C50 120.1(3) no
C30 C40 H40 119.9 no
C50 C40 H40 120.0 no
C40 C50 C60 120.0(4) no
C40 C50 H50 120.3 no
C60 C50 H50 119.7 no
O52 C51 O53 121.2(2) no
O52 C51 C5 123.1(2) yes
O53 C51 C5 115.7(2) no
O53 C54 C55 107.5(2) yes
C50 C60 H60 120.0 no
C70 C60 H60 119.5 no
C6 C61 H611 109.9 no
C6 C61 H612 109.3 no
C6 C61 H613 109.2 no
H611 C61 H612 109.5 no
H611 C61 H613 109.5 no
H612 C61 H613 109.5 no
C20 C70 C60 120.3(3) no
C20 C70 H70 119.2 no
C60 C70 H70 120.4 no

loop_
_geom_bond_atom_site_label_1
_geom_bond_atom_site_label_2
_geom_bond_site_symmetry_1
_geom_bond_site_symmetry_2
_geom_bond_distance
_geom_bond_publ_flag
O1 C2' . . 1.360(3) yes
O1 C9' . . 1.375(3) yes
O2 C4' . . 1.240(3) yes
O32 C31 . . 1.207(3) yes
O33 C31 . . 1.346(3) yes
O33 C34 . . 1.443(3) yes
O52 C51 . . 1.210(3) yes
O53 C51 . . 1.341(2) yes
O53 C54 . . 1.447(3) yes
N1 C2 . . 1.375(2) yes
N1 C6 . . 1.378(2) yes
N1 H1 . . 0.950 no
C2' C3' . . 1.346(3) yes
C2' C20 . . 1.471(4) yes
C2 C3 . . 1.358(3) yes
C2 C21 . . 1.501(3) yes
C3 C4 . . 1.519(3) yes
C3 C31 . . 1.465(3) yes
C3' C4' . . 1.438(4) yes
C3' H3' . . 0.950 no
C4' C10' . . 1.457(3) yes
C4 C5 . . 1.523(2) yes
C34 H341 . . 0.950 no
C34 H342 . . 0.950 no
C35 H351 . . 0.950 no
C35 H352 . . 0.950 no
C35 H353 . . 0.950 no
C40 C50 . . 1.372(3) no
C40 H40 . . 0.950 no
C50 C60 . . 1.367(5) no
C50 H50 . . 0.950 no
C54 C55 . . 1.486(4) yes
C54 H541 . . 0.950 no
C4 C6' . . 1.521(4) yes
C4 H4 . . 0.962 no
C5 C6 . . 1.352(3) yes
C5 C51 . . 1.467(3) yes
C5' C6' . . 1.378(3) no
C5' C10' . . 1.396(4) no
C5' H5' . . 0.950 no
C6 C61 . . 1.502(3) yes
C6' C7' . . 1.401(3) no
C7' C8' . . 1.376(4) no
C7' H7' . . 0.950 no
C8' C9' . . 1.380(3) no
C8' H8' . . 0.950 no
C9' C10' . . 1.389(3) no
C20 C30 . . 1.388(4) no
C20 C70 . . 1.386(3) no
C21 H211 . . 0.950 no
C21 H212 . . 0.950 no
C21 H213 . . 0.950 no
C30 C40 . . 1.378(5) no
C30 H30 . . 0.950 no
C34 C35 . . 1.468(6) yes
C54 H542 . . 0.950 no
C55 H551 . . 0.950 no
C55 H552 . . 0.950 no
C55 H553 . . 0.950 no
C60 C70 . . 1.376(5) no
C60 H60 . . 0.950 no
C61 H611 . . 0.950 no
C61 H612 . . 0.950 no
C61 H613 . . 0.950 no
C70 H70 . . 0.950 no

loop_
_geom_torsion_atom_site_label_1
_geom_torsion_atom_site_label_2
_geom_torsion_atom_site_label_3
_geom_torsion_atom_site_label_4
_geom_torsion
_geom_torsion_publ_flag
C9' O1 C2' C3' 3.0(3) no
C9' O1 C2' C20 -176.3(2) no
C2' O1 C9' C8' 176.2(2) no
C2' O1 C9' C10' -2.7(3) no
C34 O33 C31 O32 0.8(4) no
C34 O33 C31 C3 179.4(2) no
C31 O33 C34 C35 -82.0(3) no
C31 O33 C34 H341 157.2 no
C31 O33 C34 H342 37.8 no
C54 O53 C51 O52 -0.2(4) no
C54 O53 C51 C5 179.0(2) no
C51 O53 C54 C55 177.5(3) no
C51 O53 C54 H541 58.5 no
C51 O53 C54 H542 -62.0 no
C6 N1 C2 C3 11.3(4) yes
C6 N1 C2 C21 -169.0(2) no
H1 N1 C2 C3 -168.8 no
H1 N1 C2 C21 10.9 no
C2 N1 C6 C5 -12.5(4) yes
C2 N1 C6 C61 167.7(2) no
H1 N1 C6 C5 167.5 no
H1 N1 C6 C61 -12.2 no
O1 C2' C3' C4' -0.6(4) no
O1 C2' C3' H3' -180.0 no
C20 C2' C3' C4' 178.6(2) no
C20 C2' C3' H3' -0.7 no
O1 C2' C20 C30 171.0(2) no
O1 C2' C20 C70 -8.7(3) no
C3' C2' C20 C30 -8.3(4) no
C3' C2' C20 C70 172.0(2) no
N1 C2 C3 C4 9.2(4) yes
N1 C2 C3 C31 -174.3(2) no
C21 C2 C3 C4 -170.4(3) no
C21 C2 C3 C31 6.1(4) no
N1 C2 C21 H211 1.2 no
N1 C2 C21 H212 121.2 no
N1 C2 C21 H213 -119.1 no
C3 C2 C21 H211 -179.1 no
C3 C2 C21 H212 -59.2 no
C3 C2 C21 H213 60.5 no
C2 C3 C4 C5 -25.0(3) yes
C2 C3 C4 C6' 97.9(2) no
C2 C3 C4 H4 -142.4 no
C31 C3 C4 C5 158.0(2) no
C31 C3 C4 C6' -79.1(2) no
C31 C3 C4 H4 40.6 no
C2 C3 C31 O32 -176.8(3) no
C2 C3 C31 O33 4.6(4) no
C4 C3 C31 O32 -0.1(4) no
C4 C3 C31 O33 -178.7(2) no
C2' C3' C4' O2 179.3(2) no
C2' C3' C4' C10' -1.9(3) no
H3' C3' C4' O2 -1.3 no
H3' C3' C4' C10' 177.4 no
O2 C4' C10' C5' 2.1(3) no
O2 C4' C10' C9' -179.1(2) no
C3' C4' C10' C5' -176.6(2) no
C3' C4' C10' C9' 2.1(3) no
C3 C4 C5 C6 23.8(3) yes
C3 C4 C5 C51 -160.4(2) no
C6' C4 C5 C6 -100.1(2) no
C6' C4 C5 C51 75.7(2) no
H4 C4 C5 C6 141.9 no
H4 C4 C5 C51 -42.3 no
C3 C4 C6' C5' -58.8(2) no
C3 C4 C6' C7' 122.9(2) no
C5 C4 C6' C5' 65.0(2) no
C5 C4 C6' C7' -113.2(2) no
H4 C4 C6' C5' -178.1 no
H4 C4 C6' C7' 3.6 no
C4 C5 C6 N1 -6.7(3) yes
C4 C5 C6 C61 172.9(2) no
C51 C5 C6 N1 178.1(2) no
C51 C5 C6 C61 -2.2(4) no
C4 C5 C51 O52 8.9(4) no
C4 C5 C51 O53 -170.3(2) no
C6 C5 C51 O52 -175.6(3) no
C6 C5 C51 O53 5.2(4) no
C10' C5' C6' C4 -177.2(2) no
C10' C5' C6' C7' 1.2(3) no
H5' C5' C6' C4 2.6 no
H5' C5' C6' C7' -179.0 no
C6' C5' C10' C4' 177.8(2) no
C6' C5' C10' C9' -1.0(3) no
H5' C5' C10' C4' -2.0 no
H5' C5' C10' C9' 179.2 no
N1 C6 C61 H611 -0.4 no
N1 C6 C61 H612 119.8 no
N1 C6 C61 H613 -120.5 no
C5 C6 C61 H611 179.9 no
C5 C6 C61 H612 -59.9 no
C5 C6 C61 H613 59.8 no
C4 C6' C7' C8' 177.9(2) no
C4 C6' C7' H7' -1.1 no
C5' C6' C7' C8' -0.5(3) no
C5' C6' C7' H7' -179.4 no
C6' C7' C8' C9' -0.4(3) no
C6' C7' C8' H8' 178.2 no
H7' C7' C8' C9' 178.6 no
H7' C7' C8' H8' -2.8 no
C7' C8' C9' O1 -178.3(2) no
C7' C8' C9' C10' 0.6(3) no
H8' C8' C9' O1 3.0 no
H8' C8' C9' C10' -178.1 no
O1 C9' C10' C4' 0.1(3) no
O1 C9' C10' C5' 178.9(2) no
C8' C9' C10' C4' -178.7(2) no
C8' C9' C10' C5' 0.1(3) no
C2' C20 C30 C40 179.5(2) no
C2' C20 C30 H30 0.2 no
C70 C20 C30 C40 -0.8(4) no
C70 C20 C30 H30 179.9 no
C2' C20 C70 C60 -179.9(3) no
C2' C20 C70 H70 -0.9 no
C30 C20 C70 C60 0.4(4) no
C30 C20 C70 H70 179.4 no
C20 C30 C40 C50 0.4(4) no
C20 C30 C40 H40 -179.7 no
H30 C30 C40 C50 179.7(3) no
H30 C30 C40 H40 -0.4 no
O33 C34 C35 H351 179.7 no
O33 C34 C35 H352 -60.0 no
O33 C34 C35 H353 59.0 no
H341 C34 C35 H351 -59.1 no
H341 C34 C35 H352 61.1 no
H341 C34 C35 H353 -179.8 no
H342 C34 C35 H351 59.6 no
H342 C34 C35 H352 179.8 no
H342 C34 C35 H353 -61.1 no
C30 C40 C50 C60 0.4(5) no
C30 C40 C50 H50 179.0 no
H40 C40 C50 C60 -179.5 no
H40 C40 C50 H50 -0.8 no
C40 C50 C60 C70 -0.8(4) no
C40 C50 C60 H60 -179.8 no
H50 C50 C60 C70 -179.4 no
H50 C50 C60 H60 1.5 no
O53 C54 C55 H551 -179.8 no
O53 C54 C55 H552 -59.5 no
O53 C54 C55 H553 60.6 no
H541 C54 C55 H551 -60.7 no
H541 C54 C55 H552 59.6 no
H541 C54 C55 H553 179.7 no
H542 C54 C55 H551 60.0 no
H542 C54 C55 H552 -179.7 no
H542 C54 C55 H553 -59.6 no
C50 C60 C70 C20 0.4(4) no
C50 C60 C70 H70 -178.6 no
H60 C60 C70 C20 179.4 no
H60 C60 C70 H70 0.4 no
